data_4113038
loop_
_publ_author_name
'Xiao-Chun Huang'
'Jie-Peng Zhang'
'Xiao-Ming Chen'

_publ_contact_author
;
       Chen, Xiao-Ming
       School of Chemistry and Chemical Engineering
       Sun Yat-Sen University
       Guangzhou, 510275
       P. R. China
;
_publ_contact_author_email cescxm@zsu.edu.cn
_publ_contact_author_fax '86 20 84112245'
_publ_contact_author_phone 86-20-84113986
_publ_section_title
;
 A New Route to Supramolecular Isomers via Molecular Templating: Nanosized
 Molecular Polygons of Copper(I) 2-Methylimidazolates
;
_journal_name_full 'Journal of the American Chemical Society'
_journal_page_first 13218
_journal_page_last 13219
_journal_paper_doi 10.1021/ja045249l
_journal_volume 126
_journal_year 2004
_chemical_formula_sum 'C38 H46 Cu8 N16'
_chemical_formula_weight 1235.23
_chemical_name_systematic
;
  ?
;
_space_group_IT_number 36
_symmetry_cell_setting orthorhombic
_symmetry_space_group_name_Hall 'C 2c -2'
_symmetry_space_group_name_H-M 'C m c 21'
_atom_sites_solution_hydrogens geom
_atom_sites_solution_primary direct
_atom_sites_solution_secondary difmap
_audit_creation_method SHELXL-97
_cell_angle_alpha 90.00
_cell_angle_beta 90.00
_cell_angle_gamma 90.00
_cell_formula_units_Z 4
_cell_length_a 20.8478(14)
_cell_length_b 10.8591(7)
_cell_length_c 20.9398(14)
_cell_measurement_temperature 123(2)
_cell_volume 4740.5(5)
_computing_cell_refinement
;
         'SAINT-PLUS for Windows NT, Ver. 6.0, Bruker AXS Inc., 1997.'
;
_computing_data_collection
;
         'SMART for Windows NT, Bruker AXS Inc., 1998.'
;
_computing_data_reduction
;
          'SAINT-PLUS for Windows NT, Ver. 6.0, Bruker AXS Inc., 1997.'
;
_computing_molecular_graphics
;
      'XP-Interactive Molecular Graphics, Ver. 6.10, Bruker AXS Inc., 2000.'
;
_computing_publication_material 'SHELXTL-Bruker AXS Inc., 1998.'
_computing_structure_refinement 'SHELXL-97 (Sheldrick, 1997)'
_computing_structure_solution 'SHELXS-97 (Sheldrick, 1990)'
_diffrn_ambient_temperature 123(2)
_diffrn_measured_fraction_theta_full 0.965
_diffrn_measured_fraction_theta_max 0.965
_diffrn_measurement_device_type 'Bruker Apex CCD'
_diffrn_measurement_method '\w scan'
_diffrn_radiation_monochromator graphite
_diffrn_radiation_source 'fine-focus sealed tube'
_diffrn_radiation_type MoK\a
_diffrn_radiation_wavelength 0.71073
_diffrn_reflns_av_R_equivalents 0.0279
_diffrn_reflns_av_sigmaI/netI 0.0460
_diffrn_reflns_limit_h_max 26
_diffrn_reflns_limit_h_min -27
_diffrn_reflns_limit_k_max 11
_diffrn_reflns_limit_k_min -14
_diffrn_reflns_limit_l_max 27
_diffrn_reflns_limit_l_min -27
_diffrn_reflns_number 13190
_diffrn_reflns_theta_full 28.00
_diffrn_reflns_theta_max 28.00
_diffrn_reflns_theta_min 1.95
_exptl_absorpt_coefficient_mu 3.562
_exptl_absorpt_correction_T_max 0.7171
_exptl_absorpt_correction_T_min 0.4146
_exptl_absorpt_correction_type SADABS
_exptl_crystal_colour 'pale yellow'
_exptl_crystal_density_diffrn 1.731
_exptl_crystal_description plate
_exptl_crystal_F_000 2472
_exptl_crystal_size_max 0.30
_exptl_crystal_size_mid 0.15
_exptl_crystal_size_min 0.10
_refine_diff_density_max 0.601
_refine_diff_density_min -0.411
_refine_diff_density_rms 0.093
_refine_ls_abs_structure_details 'Flack H D (1983), Acta Cryst. A39, 876-881'
_refine_ls_abs_structure_Flack -0.011(16)
_refine_ls_extinction_method none
_refine_ls_goodness_of_fit_ref 1.050
_refine_ls_hydrogen_treatment mixed
_refine_ls_matrix_type full
_refine_ls_number_parameters 300
_refine_ls_number_reflns 5402
_refine_ls_number_restraints 41
_refine_ls_restrained_S_all 1.048
_refine_ls_R_factor_all 0.0377
_refine_ls_R_factor_gt 0.0339
_refine_ls_shift/su_max 0.001
_refine_ls_shift/su_mean 0.000
_refine_ls_structure_factor_coef Fsqd
_refine_ls_weighting_details 'calc w=1/[\s^2^(Fo^2^)+(0.0419P)^2^+0.0000P] where P=(Fo^2^+2Fc^2^)/3'
_refine_ls_weighting_scheme calc
_refine_ls_wR_factor_gt 0.0796
_refine_ls_wR_factor_ref 0.0813
_reflns_number_gt 4949
_reflns_number_total 5402
_reflns_threshold_expression >2sigma(I)
_cod_data_source_file ja045249lsi20040812_020015_4.cif
_cod_data_source_block compound_[Cu8(mim)8]benzene
_cod_database_code 4113038

loop_
_symmetry_equiv_pos_as_xyz
'x, y, z'
'-x, -y, z+1/2'
'x, -y, z+1/2'
'-x, y, z'
'x+1/2, y+1/2, z'
'-x+1/2, -y+1/2, z+1/2'
'x+1/2, -y+1/2, z+1/2'
'-x+1/2, y+1/2, z'

loop_
_atom_site_label
_atom_site_type_symbol
_atom_site_fract_x
_atom_site_fract_y
_atom_site_fract_z
_atom_site_U_iso_or_equiv
_atom_site_adp_type
_atom_site_occupancy
_atom_site_symmetry_multiplicity
_atom_site_calc_flag
_atom_site_refinement_flags
_atom_site_disorder_assembly
_atom_site_disorder_group
Cu1 Cu 0.36347(2) 0.17384(5) 0.35859(2) 0.02270(12) Uani 1 1 d . . .
Cu2 Cu 0.18437(2) -0.17453(5) 0.25706(2) 0.02278(12) Uani 1 1 d . . .
Cu3 Cu 0.18284(2) -0.56788(4) 0.07369(2) 0.02086(11) Uani 1 1 d . . .
Cu4 Cu 0.36335(2) -0.91320(5) -0.02174(2) 0.02381(12) Uani 1 1 d . . .
N1 N 0.44602(15) 0.2391(3) 0.36538(15) 0.0245(7) Uani 1 1 d . . .
N2 N 0.28569(18) 0.0909(3) 0.34633(15) 0.0220(7) Uani 1 1 d . . .
N3 N 0.21634(16) -0.0446(3) 0.30529(15) 0.0215(7) Uani 1 1 d . . .
N4 N 0.15539(16) -0.2941(3) 0.20074(15) 0.0234(7) Uani 1 1 d . . .
N5 N 0.15365(16) -0.4481(3) 0.13035(15) 0.0225(7) Uani 1 1 d . . .
N6 N 0.21538(16) -0.6956(3) 0.02340(15) 0.0209(7) Uani 1 1 d . . .
N7 N 0.28545(16) -0.8313(3) -0.01442(15) 0.0193(7) Uani 1 1 d . . .
N8 N 0.44641(14) -0.9740(3) -0.02088(16) 0.0227(7) Uani 1 1 d . . .
C1 C 0.5000 0.1786(5) 0.3510(3) 0.0259(12) Uani 1 2 d S . .
C2 C 0.46745(18) 0.3483(4) 0.39181(18) 0.0253(8) Uani 1 1 d . . .
H2 H 0.4409 0.4127 0.4074 0.030 Uiso 1 1 calc R . .
C3 C 0.5000 0.0526(6) 0.3207(3) 0.0328(14) Uani 1 2 d S . .
H3A H 0.5000 0.0606 0.2752 0.039 Uiso 1 2 d SR . .
H3B H 0.4626 0.0076 0.3341 0.039 Uiso 1 1 d R . .
C4 C 0.27828(17) -0.0172(4) 0.31430(17) 0.0195(8) Uani 1 1 d . . .
C5 C 0.18248(19) 0.0502(4) 0.33302(18) 0.0220(8) Uani 1 1 d . . .
H5 H 0.1371 0.0572 0.3344 0.026 Uiso 1 1 calc R . .
C6 C 0.22458(19) 0.1315(4) 0.35786(18) 0.0214(8) Uani 1 1 d . . .
H6 H 0.2136 0.2051 0.3798 0.026 Uiso 1 1 calc R . .
C7 C 0.3335(2) -0.0912(4) 0.2901(2) 0.0297(10) Uani 1 1 d . . .
H7A H 0.3174 -0.1652 0.2686 0.045 Uiso 1 1 calc R . .
H7B H 0.3609 -0.1153 0.3260 0.045 Uiso 1 1 calc R . .
H7C H 0.3584 -0.0418 0.2598 0.045 Uiso 1 1 calc R . .
C8 C 0.18991(15) -0.3716(4) 0.16574(19) 0.0208(7) Uani 1 1 d . . .
C9 C 0.0912(2) -0.4147(4) 0.1437(2) 0.0302(10) Uani 1 1 d . . .
H9 H 0.0539 -0.4509 0.1256 0.036 Uiso 1 1 calc R . .
C10 C 0.0919(2) -0.3221(4) 0.1867(2) 0.0287(10) Uani 1 1 d . . .
H10 H 0.0553 -0.2829 0.2043 0.034 Uiso 1 1 calc R . .
C11 C 0.26185(15) -0.3745(5) 0.1657(2) 0.0282(8) Uani 1 1 d . . .
H11A H 0.2783 -0.3101 0.1941 0.042 Uiso 1 1 calc R . .
H11B H 0.2776 -0.3603 0.1222 0.042 Uiso 1 1 calc R . .
H11C H 0.2766 -0.4551 0.1807 0.042 Uiso 1 1 calc R . .
C12 C 0.27734(18) -0.7271(4) 0.01822(18) 0.0212(9) Uani 1 1 d . . .
C13 C 0.2249(2) -0.8689(4) -0.03157(18) 0.0221(8) Uani 1 1 d . . .
H13 H 0.2147 -0.9404 -0.0556 0.027 Uiso 1 1 calc R . .
C14 C 0.18253(19) -0.7859(4) -0.00809(18) 0.0219(8) Uani 1 1 d . . .
H14 H 0.1373 -0.7898 -0.0128 0.026 Uiso 1 1 calc R . .
C15 C 0.3310(2) -0.6535(4) 0.0453(2) 0.0292(9) Uani 1 1 d . . .
H15A H 0.3136 -0.5824 0.0684 0.044 Uiso 1 1 calc R . .
H15B H 0.3587 -0.6247 0.0106 0.044 Uiso 1 1 calc R . .
H15C H 0.3560 -0.7047 0.0747 0.044 Uiso 1 1 calc R . .
C16 C 0.5000 -0.9101(6) -0.0351(3) 0.0238(12) Uani 1 2 d S . .
C17 C 0.46723(18) -1.0829(4) 0.00517(18) 0.0249(8) Uani 1 1 d . . .
H17 H 0.4406 -1.1474 0.0206 0.030 Uiso 1 1 calc R . .
C18 C 0.5000 -0.7843(7) -0.0640(3) 0.0451(17) Uani 1 2 d S . .
H18A H 0.5000 -0.7928 -0.1095 0.054 Uiso 1 2 d SR . .
H18B H 0.5375 -0.7391 -0.0509 0.054 Uiso 1 1 d R . .
C19 C 0.0000 -0.759(3) 0.2078(15) 0.087(2) Uiso 0.25 2 d SPD . 1
H19A H 0.0000 -0.6798 0.2267 0.104 Uiso 0.25 2 calc SPR . 1
C20 C -0.0576(2) -0.818(2) 0.1939(11) 0.087(2) Uiso 0.25 1 d PD A 1
H20A H -0.0971 -0.7782 0.2037 0.104 Uiso 0.25 1 calc PR A 1
C21 C -0.0576(2) -0.934(2) 0.1657(12) 0.087(2) Uiso 0.25 1 d PD A 1
H21A H -0.0971 -0.9737 0.1567 0.104 Uiso 0.25 1 calc PR A 1
C22 C 0.0000 -0.991(3) 0.1507(17) 0.087(2) Uiso 0.25 2 d SPD . 1
H22A H 0.0000 -1.0697 0.1303 0.104 Uiso 0.25 2 calc SPR . 1
C23 C 0.0000 -0.997(3) 0.2128(12) 0.087(2) Uiso 0.25 2 d SPD . 2
H23A H 0.0000 -1.0325 0.2543 0.104 Uiso 0.25 2 calc SPR . 2
C24 C -0.0574(2) -0.971(2) 0.1820(11) 0.087(2) Uiso 0.25 1 d PD B 2
H24A H -0.0969 -0.9884 0.2027 0.104 Uiso 0.25 1 calc PR B 2
C25 C -0.0575(2) -0.920(2) 0.1214(11) 0.087(2) Uiso 0.25 1 d PD B 2
H25A H -0.0971 -0.9019 0.1008 0.104 Uiso 0.25 1 calc PR B 2
C26 C 0.0000 -0.894(3) 0.0904(13) 0.087(2) Uiso 0.25 2 d SPD . 2
H26A H 0.0000 -0.8598 0.0486 0.104 Uiso 0.25 2 calc SPR . 2
C27 C 0.0000 -0.728(3) 0.1837(15) 0.087(2) Uiso 0.25 2 d SPD . 3
H27A H 0.0000 -0.6546 0.2081 0.104 Uiso 0.25 2 calc SPR . 3
C28 C -0.0575(2) -0.782(3) 0.1659(11) 0.087(2) Uiso 0.25 1 d PD C 3
H28A H -0.0969 -0.7447 0.1779 0.104 Uiso 0.25 1 calc PR C 3
C29 C -0.0577(2) -0.890(2) 0.1305(12) 0.087(2) Uiso 0.25 1 d PD C 3
H29A H -0.0972 -0.9267 0.1182 0.104 Uiso 0.25 1 calc PR C 3
C30 C 0.0000 -0.946(3) 0.1132(16) 0.087(2) Uiso 0.25 2 d SPD . 3
H30A H 0.0000 -1.0203 0.0896 0.104 Uiso 0.25 2 calc SPR . 3
C31 C 0.0000 -0.754(3) 0.1493(15) 0.087(2) Uiso 0.25 2 d SPD . 4
H31A H 0.0000 -0.6805 0.1248 0.104 Uiso 0.25 2 calc SPR . 4
C32 C -0.0576(2) -0.807(2) 0.1668(11) 0.087(2) Uiso 0.25 1 d PD D 4
H32A H -0.0970 -0.7702 0.1541 0.104 Uiso 0.25 1 calc PR D 4
C33 C -0.0577(2) -0.915(2) 0.2034(11) 0.087(2) Uiso 0.25 1 d PD D 4
H33A H -0.0972 -0.9524 0.2149 0.104 Uiso 0.25 1 calc PR D 4
C34 C 0.0000 -0.966(3) 0.2228(16) 0.087(2) Uiso 0.25 2 d SPD . 4
H34A H 0.0000 -1.0367 0.2495 0.104 Uiso 0.25 2 calc SPR . 4

loop_
_atom_site_aniso_label
_atom_site_aniso_U_11
_atom_site_aniso_U_22
_atom_site_aniso_U_33
_atom_site_aniso_U_23
_atom_site_aniso_U_13
_atom_site_aniso_U_12
Cu1 0.0227(2) 0.0219(3) 0.0235(2) -0.0002(2) -0.00165(18) -0.0031(2)
Cu2 0.0279(3) 0.0201(3) 0.0204(2) -0.00291(19) -0.0001(2) -0.0033(2)
Cu3 0.0227(2) 0.0197(3) 0.0202(2) -0.00264(19) -0.0010(2) 0.00216(19)
Cu4 0.0198(2) 0.0251(3) 0.0266(2) 0.0018(2) 0.0022(2) 0.0047(2)
N1 0.0269(17) 0.0222(19) 0.0244(15) 0.0011(13) -0.0003(14) 0.0009(14)
N2 0.0301(19) 0.0178(19) 0.0180(15) -0.0003(13) 0.0006(14) -0.0026(14)
N3 0.0289(18) 0.0169(19) 0.0187(15) -0.0023(14) 0.0022(14) -0.0014(14)
N4 0.0235(16) 0.027(2) 0.0200(15) -0.0049(14) 0.0016(13) -0.0017(15)
N5 0.0229(17) 0.022(2) 0.0227(16) -0.0037(14) 0.0016(13) -0.0013(14)
N6 0.0222(17) 0.0195(19) 0.0208(15) -0.0024(13) -0.0011(13) 0.0065(14)
N7 0.0191(16) 0.0170(19) 0.0218(16) 0.0032(13) 0.0009(13) 0.0034(12)
N8 0.0194(14) 0.0223(18) 0.0264(15) -0.0010(14) 0.0024(14) 0.0004(13)
C1 0.034(3) 0.023(3) 0.021(3) 0.002(2) 0.000 0.000
C2 0.0254(19) 0.021(2) 0.0300(19) 0.0014(16) -0.0005(16) 0.0022(17)
C3 0.032(3) 0.034(4) 0.033(3) -0.006(3) 0.000 0.000
C4 0.022(2) 0.016(2) 0.0203(18) 0.0017(15) 0.0005(15) -0.0004(16)
C5 0.024(2) 0.019(2) 0.0237(19) 0.0005(15) -0.0019(15) 0.0015(16)
C6 0.026(2) 0.017(2) 0.0211(17) 0.0006(16) -0.0008(16) 0.0024(16)
C7 0.036(2) 0.019(2) 0.034(2) -0.0036(18) 0.002(2) -0.0035(19)
C8 0.0220(16) 0.024(2) 0.0164(14) 0.0029(13) 0.0025(17) -0.0008(19)
C9 0.023(2) 0.036(3) 0.032(2) -0.0091(18) 0.0008(17) -0.0054(18)
C10 0.021(2) 0.032(3) 0.033(2) -0.0074(18) 0.0030(16) -0.0017(17)
C11 0.0211(18) 0.035(2) 0.0287(16) -0.0050(15) -0.004(2) -0.002(2)
C12 0.025(2) 0.020(2) 0.0181(17) 0.0051(16) -0.0028(15) 0.0004(17)
C13 0.028(2) 0.020(2) 0.0185(17) 0.0003(16) -0.0003(15) 0.0006(17)
C14 0.0243(19) 0.021(2) 0.0210(17) 0.0006(16) -0.0019(14) 0.0022(16)
C15 0.023(2) 0.031(3) 0.034(2) -0.001(2) -0.0020(18) -0.0018(18)
C16 0.021(3) 0.024(3) 0.026(3) 0.000(2) 0.000 0.000
C17 0.0245(19) 0.020(2) 0.0307(18) -0.0077(15) 0.0051(16) -0.0042(16)
C18 0.043(4) 0.041(5) 0.051(4) 0.007(3) 0.000 0.000

loop_
_atom_type_symbol
_atom_type_description
_atom_type_scat_dispersion_real
_atom_type_scat_dispersion_imag
_atom_type_scat_source
C C 0.0033 0.0016 'International Tables Vol C Tables 4.2.6.8 and 6.1.1.4'
H H 0.0000 0.0000 'International Tables Vol C Tables 4.2.6.8 and 6.1.1.4'
N N 0.0061 0.0033 'International Tables Vol C Tables 4.2.6.8 and 6.1.1.4'
Cu Cu 0.3201 1.2651 'International Tables Vol C Tables 4.2.6.8 and 6.1.1.4'

loop_
_geom_angle_atom_site_label_1
_geom_angle_atom_site_label_2
_geom_angle_atom_site_label_3
_geom_angle
_geom_angle_site_symmetry_1
_geom_angle_site_symmetry_3
N1 Cu1 N2 172.49(15) . .
N1 Cu1 Cu2 99.16(10) . 8
N2 Cu1 Cu2 82.73(10) . 8
N4 Cu2 N3 173.43(15) . .
N4 Cu2 Cu1 87.49(11) . 8_545
N3 Cu2 Cu1 99.08(10) . 8_545
N5 Cu3 N6 174.68(15) . .
N5 Cu3 Cu4 85.58(11) . 8
N6 Cu3 Cu4 99.72(10) . 8
N8 Cu4 N7 170.54(15) . .
N8 Cu4 Cu3 95.82(11) . 8_545
N7 Cu4 Cu3 85.83(10) . 8_545
C1 N1 C2 103.9(3) . .
C1 N1 Cu1 124.9(3) . .
C2 N1 Cu1 130.8(3) . .
C4 N2 C6 105.0(3) . .
C4 N2 Cu1 125.5(3) . .
C6 N2 Cu1 128.8(3) . .
C4 N3 C5 105.6(3) . .
C4 N3 Cu2 126.3(3) . .
C5 N3 Cu2 127.8(3) . .
C8 N4 C10 105.1(3) . .
C8 N4 Cu2 128.2(3) . .
C10 N4 Cu2 126.8(3) . .
C8 N5 C9 104.9(3) . .
C8 N5 Cu3 126.7(3) . .
C9 N5 Cu3 128.4(3) . .
C12 N6 C14 105.1(3) . .
C12 N6 Cu3 125.8(3) . .
C14 N6 Cu3 128.5(3) . .
C12 N7 C13 105.7(3) . .
C12 N7 Cu4 124.0(3) . .
C13 N7 Cu4 129.7(3) . .
C16 N8 C17 105.6(3) . .
C16 N8 Cu4 126.1(3) . .
C17 N8 Cu4 127.3(3) . .
N1 C1 N1 114.6(5) 4_655 .
N1 C1 C3 122.7(3) 4_655 .
N1 C1 C3 122.7(3) . .
C2 C2 N1 108.9(2) 4_655 .
N3 C4 N2 111.8(4) . .
N3 C4 C7 125.2(4) . .
N2 C4 C7 123.0(4) . .
C6 C5 N3 108.6(3) . .
C5 C6 N2 109.0(4) . .
N4 C8 N5 113.0(3) . .
N4 C8 C11 123.7(4) . .
N5 C8 C11 123.3(4) . .
C10 C9 N5 108.7(4) . .
C9 C10 N4 108.4(4) . .
N7 C12 N6 112.4(4) . .
N7 C12 C15 123.8(4) . .
N6 C12 C15 123.8(4) . .
C14 C13 N7 107.8(4) . .
C13 C14 N6 109.0(4) . .
N8 C16 N8 111.9(5) 4_655 .
N8 C16 C18 124.0(2) 4_655 .
N8 C16 C18 124.0(2) . .
C17 C17 N8 108.4(2) 4_655 .
C20 C19 C20 119.8(10) . 4
C19 C20 C21 120.1(6) . .
C22 C21 C20 120.3(6) . .
C21 C22 C21 119.4(9) 4 .
C24 C23 C24 119.1(9) . 4
C25 C24 C23 120.5(6) . .
C24 C25 C26 120.4(6) . .
C25 C26 C25 119.0(9) 4 .
C28 C27 C28 120.0(10) . 4
C27 C28 C29 120.2(6) . .
C28 C29 C30 120.1(6) . .
C29 C30 C29 119.5(9) 4 .
C32 C31 C32 121.0(10) . 4
C31 C32 C33 119.6(6) . .
C34 C33 C32 119.8(6) . .
C33 C34 C33 120.3(10) 4 .

loop_
_geom_bond_atom_site_label_1
_geom_bond_atom_site_label_2
_geom_bond_distance
_geom_bond_site_symmetry_2
Cu1 N1 1.867(3) .
Cu1 N2 1.873(4) .
Cu1 Cu2 2.8681(7) 8
Cu2 N4 1.855(3) .
Cu2 N3 1.859(3) .
Cu2 Cu1 2.8681(7) 8_545
Cu3 N5 1.863(3) .
Cu3 N6 1.869(3) .
Cu3 Cu4 2.7825(7) 8
Cu4 N8 1.853(3) .
Cu4 N7 1.858(3) .
Cu4 Cu3 2.7825(7) 8_545
N1 C1 1.337(4) .
N1 C2 1.382(5) .
N2 C4 1.360(5) .
N2 C6 1.370(5) .
N3 C4 1.339(5) .
N3 C5 1.377(5) .
N4 C8 1.328(5) .
N4 C10 1.389(5) .
N5 C8 1.345(5) .
N5 C9 1.379(5) .
N6 C12 1.341(5) .
N6 C14 1.366(5) .
N7 C12 1.332(5) .
N7 C13 1.374(5) .
N8 C16 1.348(4) .
N8 C17 1.373(5) .
C1 N1 1.337(4) 4_655
C1 C3 1.508(8) .
C2 C2 1.357(7) 4_655
C4 C7 1.493(6) .
C5 C6 1.349(6) .
C8 C11 1.500(4) .
C9 C10 1.350(5) .
C12 C15 1.487(6) .
C13 C14 1.355(6) .
C16 N8 1.348(4) 4_655
C16 C18 1.494(9) .
C17 C17 1.367(8) 4_655
C19 C20 1.387(7) .
C19 C20 1.387(7) 4
C20 C21 1.393(9) .
C21 C22 1.391(7) .
C22 C21 1.391(7) 4
C23 C24 1.388(7) .
C23 C24 1.388(7) 4
C24 C25 1.388(9) .
C25 C26 1.391(7) .
C26 C25 1.391(7) 4
C27 C28 1.383(7) .
C27 C28 1.383(7) 4
C28 C29 1.390(9) .
C29 C30 1.392(7) .
C30 C29 1.392(7) 4
C31 C32 1.381(7) .
C31 C32 1.381(7) 4
C32 C33 1.398(9) .
C33 C34 1.388(7) .
C34 C33 1.388(7) 4
